data_4111142
loop_
_publ_author_name
'Yosra M. Badiei'
'Ammani Krishnaswamy'
'Marie M. Melzer'
'Timothy H. Warren'

_publ_contact_author 'Timothy H. Warren'
_publ_contact_author_email thw@georgetown.edu
_publ_section_title
;
 Transient Terminal Cu-Nitrene Intermediates from Discrete Dicopper
 Nitrenes
;
_journal_name_full 'Journal of the American Chemical Society'
_journal_page_first 15056
_journal_page_last 15057
_journal_paper_doi 10.1021/ja065299l
_journal_volume 128
_journal_year 2006
_chemical_formula_sum 'C54 H67 Cu2 N5'
_chemical_formula_weight 913.21
_chemical_name_common {[Me3NN]Cu}2(m-NAr)
_chemical_name_systematic
; 
 ? 
;
_space_group_IT_number 19
_symmetry_cell_setting orthorhombic
_symmetry_space_group_name_Hall 'P 2ac 2ab'
_symmetry_space_group_name_H-M 'P 21 21 21'
_atom_sites_solution_hydrogens geom
_atom_sites_solution_primary direct
_atom_sites_solution_secondary difmap
_audit_creation_method SHELXL-97
_cell_angle_alpha 90.00
_cell_angle_beta 90.00
_cell_angle_gamma 90.00
_cell_formula_units_Z 4
_cell_length_a 11.9791(18)
_cell_length_b 13.461(2)
_cell_length_c 30.871(5)
_cell_measurement_reflns_used 13048
_cell_measurement_temperature 173(2)
_cell_measurement_theta_max 54.915
_cell_measurement_theta_min 4.544
_cell_volume 4978.0(13)
_computing_cell_refinement 'Bruker SMART'
_computing_data_collection 'Bruker SMART'
_computing_data_reduction 'Bruker SMART'
_computing_molecular_graphics 'ORTEP-3 for Windows; Ferrugia L J (1997), J. Appl. Cryst. 30, 565'
_computing_publication_material 'Bruker SHELXTL'
_computing_structure_refinement 'SHELXL-97 (Sheldrick, 1997)'
_computing_structure_solution 'SHELXS-97 (Sheldrick, 1990)'
_diffrn_ambient_temperature 273(2)
_diffrn_measured_fraction_theta_full 0.999
_diffrn_measured_fraction_theta_max 0.999
_diffrn_radiation_monochromator graphite
_diffrn_radiation_source 'fine-focus sealed tube'
_diffrn_radiation_type MoK\a
_diffrn_radiation_wavelength 0.71073
_diffrn_reflns_av_R_equivalents 0.1138
_diffrn_reflns_av_sigmaI/netI 0.1163
_diffrn_reflns_limit_h_max 14
_diffrn_reflns_limit_h_min -13
_diffrn_reflns_limit_k_max 16
_diffrn_reflns_limit_k_min -16
_diffrn_reflns_limit_l_max 36
_diffrn_reflns_limit_l_min -36
_diffrn_reflns_number 35398
_diffrn_reflns_theta_full 25.00
_diffrn_reflns_theta_max 25.00
_diffrn_reflns_theta_min 2.01
_exptl_absorpt_coefficient_mu 0.894
_exptl_absorpt_correction_T_max 1.000
_exptl_absorpt_correction_T_min 0.772
_exptl_absorpt_correction_type multi-scan
_exptl_absorpt_process_details 'SADABS based on Blessing's method; Blessing, Acta Cryst. (1995) A51 33-38'
_exptl_crystal_colour violet
_exptl_crystal_density_diffrn 1.219
_exptl_crystal_description block
_exptl_crystal_F_000 1936
_exptl_crystal_size_max 0.34
_exptl_crystal_size_mid 0.32
_exptl_crystal_size_min 0.16
_refine_diff_density_max 0.656
_refine_diff_density_min -0.448
_refine_diff_density_rms 0.088
_refine_ls_abs_structure_details 'Flack H D (1983), Acta Cryst. A39, 876-881'
_refine_ls_abs_structure_Flack 0.008(18)
_refine_ls_extinction_method none
_refine_ls_goodness_of_fit_ref 1.010
_refine_ls_hydrogen_treatment constr
_refine_ls_matrix_type full
_refine_ls_number_parameters 568
_refine_ls_number_reflns 8766
_refine_ls_number_restraints 0
_refine_ls_restrained_S_all 1.010
_refine_ls_R_factor_all 0.1128
_refine_ls_R_factor_gt 0.0577
_refine_ls_shift/su_max 0.001
_refine_ls_shift/su_mean 0.000
_refine_ls_structure_factor_coef Fsqd
_refine_ls_weighting_details 'calc w=1/[\s^2^(Fo^2^)+(0.0610P)^2^+0.0000P] where P=(Fo^2^+2Fc^2^)/3'
_refine_ls_weighting_scheme calc
_refine_ls_wR_factor_gt 0.1189
_refine_ls_wR_factor_ref 0.1326
_reflns_number_gt 5894
_reflns_number_total 8766
_reflns_threshold_expression >2sigma(I)
_cod_data_source_file ja065299lsi20060724_014645.cif
_cod_data_source_block c:\papers\cu-nit~1\timxray\nitren~1\sad
_cod_database_code 4111142

loop_
_symmetry_equiv_pos_as_xyz
'x, y, z'
'-x+1/2, -y, z+1/2'
'x+1/2, -y+1/2, -z'
'-x, y+1/2, -z+1/2'

loop_
_atom_site_label
_atom_site_type_symbol
_atom_site_fract_x
_atom_site_fract_y
_atom_site_fract_z
_atom_site_U_iso_or_equiv
_atom_site_adp_type
_atom_site_occupancy
_atom_site_symmetry_multiplicity
_atom_site_calc_flag
_atom_site_refinement_flags
Cu2 Cu 0.37675(5) 0.92164(5) 0.82954(2) 0.02318(18) Uani 1 1 d .
Cu1 Cu 0.14555(6) 0.89573(5) 0.85624(2) 0.02448(19) Uani 1 1 d .
N4 N 0.4373(4) 0.8598(4) 0.77931(15) 0.0268(12) Uani 1 1 d .
N5 N 0.2629(4) 0.9783(3) 0.85901(17) 0.0260(12) Uani 1 1 d .
N1 N 0.0168(4) 0.9594(4) 0.83057(17) 0.0319(12) Uani 1 1 d .
N3 N 0.4987(4) 0.8960(4) 0.86875(14) 0.0304(12) Uani 1 1 d .
C6 C 0.0219(5) 1.0657(5) 0.82832(19) 0.0297(14) Uani 1 1 d .
N2 N 0.0773(4) 0.7715(4) 0.86610(15) 0.0272(12) Uani 1 1 d .
C13 C 0.0998(6) 0.7186(5) 0.9416(2) 0.0352(16) Uani 1 1 d .
C47 C 0.2664(5) 1.0622(4) 0.88343(18) 0.0218(14) Uani 1 1 d .
C26 C 0.5280(5) 0.7993(4) 0.78183(18) 0.0248(14) Uani 1 1 d .
C34 C 0.4439(5) 0.9118(5) 0.94464(18) 0.0362(16) Uani 1 1 d .
C35 C 0.4015(5) 0.8923(4) 0.73729(17) 0.0245(13) Uani 1 1 d .
C29 C 0.5025(5) 0.9501(5) 0.90908(19) 0.0306(16) Uani 1 1 d .
C52 C 0.2182(5) 1.0654(5) 0.92479(19) 0.0336(16) Uani 1 1 d .
H14 H 0.1826 1.0088 0.9351 0.040 Uiso 1 1 calc R
C19 C -0.0791(6) 1.0682(5) 0.9013(2) 0.0430(18) Uani 1 1 d .
H15A H -0.1359 1.0247 0.8903 0.064 Uiso 1 1 calc R
H15B H -0.1126 1.1173 0.9197 0.064 Uiso 1 1 calc R
H15C H -0.0258 1.0302 0.9176 0.064 Uiso 1 1 calc R
C31 C 0.5460(6) 1.0948(6) 0.9506(2) 0.0473(19) Uani 1 1 d .
H16 H 0.5787 1.1574 0.9521 0.057 Uiso 1 1 calc R
C30 C 0.5524(5) 1.0421(5) 0.9120(2) 0.0346(17) Uani 1 1 d .
C28 C 0.5703(6) 0.7507(5) 0.7417(2) 0.0387(18) Uani 1 1 d .
H20A H 0.5084 0.7307 0.7240 0.058 Uiso 1 1 calc R
H20B H 0.6138 0.6934 0.7493 0.058 Uiso 1 1 calc R
H20C H 0.6161 0.7967 0.7259 0.058 Uiso 1 1 calc R
C48 C 0.3191(5) 1.1477(4) 0.8695(2) 0.0288(16) Uani 1 1 d .
H21 H 0.3509 1.1484 0.8420 0.035 Uiso 1 1 calc R
C25 C 0.5840(5) 0.7796(4) 0.82001(18) 0.0271(15) Uani 1 1 d .
H23 H 0.6331 0.7261 0.8191 0.032 Uiso 1 1 calc R
C14 C 0.1533(6) 0.6584(5) 0.9713(2) 0.0384(18) Uani 1 1 d .
H24 H 0.1335 0.6644 1.0003 0.046 Uiso 1 1 calc R
C12 C 0.1282(5) 0.7070(4) 0.89797(19) 0.0294(14) Uani 1 1 d .
C3 C -0.0204(5) 0.7452(5) 0.84847(19) 0.0287(15) Uani 1 1 d .
C42 C 0.3857(6) 0.8116(5) 0.9414(2) 0.051(2) Uani 1 1 d .
H30A H 0.3235 0.8168 0.9219 0.077 Uiso 1 1 calc R
H30B H 0.3596 0.7920 0.9695 0.077 Uiso 1 1 calc R
H30C H 0.4373 0.7629 0.9306 0.077 Uiso 1 1 calc R
C2 C -0.0844(5) 0.8073(5) 0.8231(2) 0.0361(17) Uani 1 1 d .
H31 H -0.1454 0.7783 0.8094 0.043 Uiso 1 1 calc R
C16 C 0.2596(6) 0.5839(5) 0.9174(2) 0.0408(17) Uani 1 1 d .
H33 H 0.3142 0.5384 0.9093 0.049 Uiso 1 1 calc R
C20 C 0.0141(7) 0.7928(5) 0.9547(2) 0.051(2) Uani 1 1 d .
H34A H 0.0093 0.7950 0.9858 0.076 Uiso 1 1 calc R
H34B H -0.0571 0.7741 0.9430 0.076 Uiso 1 1 calc R
H34C H 0.0347 0.8571 0.9439 0.076 Uiso 1 1 calc R
C18 C 0.1291(6) 1.0578(5) 0.75846(19) 0.0446(18) Uani 1 1 d .
H35A H 0.1858 1.0142 0.7694 0.067 Uiso 1 1 calc R
H35B H 0.1616 1.1032 0.7381 0.067 Uiso 1 1 calc R
H35C H 0.0721 1.0194 0.7444 0.067 Uiso 1 1 calc R
C27 C 0.6652(5) 0.8060(5) 0.8940(2) 0.0423(18) Uani 1 1 d .
H36A H 0.7066 0.8652 0.9005 0.063 Uiso 1 1 calc R
H36B H 0.7151 0.7560 0.8832 0.063 Uiso 1 1 calc R
H36C H 0.6295 0.7823 0.9199 0.063 Uiso 1 1 calc R
C11 C -0.0209(5) 1.1188(5) 0.86411(19) 0.0323(16) Uani 1 1 d .
C32 C 0.4936(6) 1.0577(6) 0.9862(2) 0.053(2) Uani 1 1 d .
C24 C 0.5772(5) 0.8289(4) 0.8599(2) 0.0301(15) Uani 1 1 d .
C41 C 0.6067(6) 1.0881(6) 0.8725(2) 0.053(2) Uani 1 1 d .
H40A H 0.6621 1.0435 0.8613 0.080 Uiso 1 1 calc R
H40B H 0.6415 1.1497 0.8805 0.080 Uiso 1 1 calc R
H40C H 0.5510 1.1002 0.8508 0.080 Uiso 1 1 calc R
C15 C 0.2335(6) 0.5908(5) 0.9607(2) 0.0394(17) Uani 1 1 d .
C7 C 0.0783(5) 1.1154(5) 0.79543(19) 0.0319(15) Uani 1 1 d .
C1 C -0.0684(5) 0.9097(5) 0.81544(18) 0.0321(15) Uani 1 1 d .
C43 C 0.2417(6) 0.7692(5) 0.7392(2) 0.0438(19) Uani 1 1 d .
H47A H 0.2880 0.7117 0.7431 0.066 Uiso 1 1 calc R
H47B H 0.1788 0.7522 0.7214 0.066 Uiso 1 1 calc R
H47C H 0.2159 0.7923 0.7668 0.066 Uiso 1 1 calc R
C17 C 0.2111(6) 0.6391(4) 0.8854(2) 0.0332(17) Uani 1 1 d .
C37 C 0.2801(5) 0.8811(5) 0.6760(2) 0.0400(17) Uani 1 1 d .
H51 H 0.2210 0.8502 0.6619 0.048 Uiso 1 1 calc R
C36 C 0.3072(5) 0.8487(5) 0.7178(2) 0.0326(16) Uani 1 1 d .
C49 C 0.3266(6) 1.2340(4) 0.8954(2) 0.0373(18) Uani 1 1 d .
C10 C -0.0061(6) 1.2238(5) 0.8633(2) 0.0419(18) Uani 1 1 d .
H2 H -0.0346 1.2610 0.8862 0.050 Uiso 1 1 calc R
C38 C 0.3357(6) 0.9559(5) 0.65474(19) 0.0405(18) Uani 1 1 d .
C33 C 0.4434(6) 0.9644(6) 0.9833(2) 0.0446(19) Uani 1 1 d .
H4 H 0.4092 0.9371 1.0076 0.054 Uiso 1 1 calc R
C40 C 0.4589(5) 0.9695(5) 0.71714(19) 0.0289(15) Uani 1 1 d .
C39 C 0.4255(6) 0.9990(5) 0.6760(2) 0.0382(17) Uani 1 1 d .
H6 H 0.4648 1.0494 0.6622 0.046 Uiso 1 1 calc R
C51 C 0.2208(6) 1.1483(5) 0.9508(2) 0.0396(18) Uani 1 1 d .
C8 C 0.0868(6) 1.2165(5) 0.7969(2) 0.0403(18) Uani 1 1 d .
H27 H 0.1207 1.2492 0.7738 0.048 Uiso 1 1 calc R
C9 C 0.0474(6) 1.2723(5) 0.8309(2) 0.0428(18) Uani 1 1 d .
C21 C 0.2459(6) 0.6305(5) 0.8389(2) 0.0416(19) Uani 1 1 d .
H10A H 0.2900 0.6872 0.8310 0.062 Uiso 1 1 calc R
H10B H 0.1807 0.6276 0.8208 0.062 Uiso 1 1 calc R
H10C H 0.2891 0.5711 0.8350 0.062 Uiso 1 1 calc R
C4 C -0.1602(6) 0.9654(5) 0.7919(2) 0.0429(18) Uani 1 1 d .
H32A H -0.1849 1.0201 0.8094 0.064 Uiso 1 1 calc R
H32B H -0.2217 0.9214 0.7865 0.064 Uiso 1 1 calc R
H32C H -0.1320 0.9901 0.7649 0.064 Uiso 1 1 calc R
C5 C -0.0651(6) 0.6431(5) 0.8587(2) 0.0465(19) Uani 1 1 d .
H41A H -0.0085 0.5943 0.8529 0.070 Uiso 1 1 calc R
H41B H -0.1292 0.6299 0.8409 0.070 Uiso 1 1 calc R
H41C H -0.0861 0.6400 0.8886 0.070 Uiso 1 1 calc R
C44 C 0.5565(6) 1.0180(5) 0.7388(2) 0.047(2) Uani 1 1 d .
H42A H 0.5423 1.0236 0.7693 0.071 Uiso 1 1 calc R
H42B H 0.5676 1.0831 0.7268 0.071 Uiso 1 1 calc R
H42C H 0.6222 0.9786 0.7342 0.071 Uiso 1 1 calc R
C50 C 0.2781(7) 1.2316(6) 0.9362(2) 0.055(2) Uani 1 1 d .
H46 H 0.2841 1.2868 0.9542 0.065 Uiso 1 1 calc R
C46 C 0.3062(7) 0.9832(6) 0.6090(2) 0.065(2) Uani 1 1 d .
H48A H 0.3127 1.0538 0.6054 0.098 Uiso 1 1 calc R
H48B H 0.2309 0.9630 0.6031 0.098 Uiso 1 1 calc R
H48C H 0.3562 0.9503 0.5894 0.098 Uiso 1 1 calc R
C22 C 0.0599(7) 1.3845(5) 0.8329(3) 0.070(2) Uani 1 1 d .
H50A H 0.0806 1.4039 0.8617 0.105 Uiso 1 1 calc R
H50B H -0.0097 1.4153 0.8253 0.105 Uiso 1 1 calc R
H50C H 0.1167 1.4052 0.8129 0.105 Uiso 1 1 calc R
C23 C 0.2913(7) 0.5270(6) 0.9946(2) 0.064(2) Uani 1 1 d .
H17A H 0.2428 0.4736 1.0030 0.097 Uiso 1 1 calc R
H17B H 0.3087 0.5668 1.0195 0.097 Uiso 1 1 calc R
H17C H 0.3590 0.5002 0.9827 0.097 Uiso 1 1 calc R
C54 C 0.1750(8) 1.1450(6) 0.9958(2) 0.073(3) Uani 1 1 d .
H18A H 0.0966 1.1593 0.9951 0.109 Uiso 1 1 calc R
H18B H 0.2125 1.1935 1.0134 0.109 Uiso 1 1 calc R
H18C H 0.1866 1.0800 1.0078 0.109 Uiso 1 1 calc R
C53 C 0.3900(9) 1.3256(6) 0.8800(3) 0.085(3) Uani 1 1 d .
H52A H 0.3432 1.3640 0.8611 0.128 Uiso 1 1 calc R
H52B H 0.4559 1.3053 0.8647 0.128 Uiso 1 1 calc R
H52C H 0.4108 1.3652 0.9046 0.128 Uiso 1 1 calc R
C45 C 0.4916(8) 1.1114(7) 1.0290(2) 0.082(3) Uani 1 1 d .
H54A H 0.5642 1.1384 1.0348 0.122 Uiso 1 1 calc R
H54B H 0.4714 1.0657 1.0515 0.122 Uiso 1 1 calc R
H54C H 0.4379 1.1642 1.0278 0.122 Uiso 1 1 calc R

loop_
_atom_site_aniso_label
_atom_site_aniso_U_11
_atom_site_aniso_U_22
_atom_site_aniso_U_33
_atom_site_aniso_U_23
_atom_site_aniso_U_13
_atom_site_aniso_U_12
Cu2 0.0188(4) 0.0261(4) 0.0247(4) -0.0021(3) 0.0001(3) 0.0003(3)
Cu1 0.0202(4) 0.0231(4) 0.0302(4) -0.0002(3) 0.0023(3) 0.0006(3)
N4 0.024(3) 0.035(3) 0.022(3) -0.001(2) -0.002(2) -0.002(2)
N5 0.023(3) 0.025(3) 0.030(3) 0.001(3) -0.004(2) 0.007(2)
N1 0.034(3) 0.027(3) 0.035(3) 0.003(3) 0.000(3) 0.005(2)
N3 0.026(3) 0.043(3) 0.022(3) -0.003(2) -0.003(2) 0.008(3)
C6 0.026(3) 0.037(4) 0.026(3) -0.005(3) -0.007(3) 0.011(3)
N2 0.018(3) 0.029(3) 0.035(3) 0.001(2) 0.007(2) 0.002(2)
C13 0.037(4) 0.026(4) 0.042(4) -0.006(3) 0.004(3) -0.006(3)
C47 0.015(3) 0.025(4) 0.025(3) 0.003(3) -0.001(3) 0.011(3)
C26 0.032(4) 0.018(3) 0.024(3) 0.001(3) 0.004(3) -0.002(3)
C34 0.032(4) 0.051(5) 0.026(3) -0.002(3) -0.006(3) 0.009(4)
C35 0.022(3) 0.028(3) 0.023(3) 0.003(3) 0.004(3) 0.001(3)
C29 0.020(4) 0.043(4) 0.029(4) -0.007(3) -0.011(3) 0.008(3)
C52 0.039(4) 0.035(4) 0.027(4) 0.003(3) 0.003(3) 0.004(3)
C19 0.038(4) 0.046(4) 0.045(4) 0.004(3) 0.014(3) 0.023(4)
C31 0.047(5) 0.053(5) 0.042(4) -0.012(4) -0.003(3) -0.001(4)
C30 0.020(4) 0.044(4) 0.040(4) -0.013(3) -0.003(3) -0.010(3)
C28 0.039(4) 0.041(4) 0.036(4) -0.010(3) 0.004(3) 0.006(3)
C48 0.033(4) 0.030(4) 0.024(3) -0.001(3) 0.004(3) -0.003(3)
C25 0.016(3) 0.028(3) 0.038(4) -0.004(3) 0.000(3) 0.007(3)
C14 0.057(5) 0.034(4) 0.024(3) 0.008(3) -0.001(3) -0.014(4)
C12 0.021(4) 0.024(3) 0.042(4) -0.003(3) 0.005(3) -0.010(3)
C3 0.026(4) 0.035(4) 0.025(3) -0.004(3) 0.004(3) -0.002(3)
C42 0.037(5) 0.074(5) 0.044(4) 0.007(4) -0.003(4) -0.010(4)
C2 0.028(4) 0.038(4) 0.043(4) -0.007(3) 0.007(3) -0.014(3)
C16 0.042(4) 0.031(4) 0.050(5) 0.000(4) 0.006(3) 0.002(4)
C20 0.059(5) 0.042(5) 0.051(5) 0.002(4) 0.015(4) 0.002(4)
C18 0.052(5) 0.050(4) 0.032(4) 0.002(3) 0.007(4) 0.007(4)
C27 0.029(4) 0.059(5) 0.039(4) -0.001(3) -0.012(3) 0.018(4)
C11 0.034(4) 0.033(4) 0.029(4) -0.004(3) -0.004(3) 0.011(3)
C32 0.029(4) 0.082(6) 0.049(5) -0.026(4) -0.015(4) 0.004(4)
C24 0.024(4) 0.030(4) 0.036(4) 0.000(3) -0.002(3) 0.000(3)
C41 0.038(4) 0.068(5) 0.054(4) -0.011(4) 0.008(3) -0.024(4)
C15 0.051(4) 0.025(4) 0.042(4) 0.003(3) -0.002(3) -0.003(4)
C7 0.032(4) 0.036(4) 0.028(3) 0.004(3) -0.010(3) 0.008(3)
C1 0.022(3) 0.040(4) 0.035(4) -0.011(3) 0.000(3) 0.011(3)
C43 0.049(5) 0.039(4) 0.044(5) -0.005(3) -0.013(4) -0.001(4)
C17 0.053(5) 0.019(3) 0.028(4) 0.001(3) 0.004(3) -0.003(3)
C37 0.040(4) 0.052(5) 0.027(4) -0.002(4) -0.013(3) 0.002(4)
C36 0.033(4) 0.032(4) 0.033(4) -0.006(3) -0.001(3) 0.003(3)
C49 0.050(5) 0.021(4) 0.041(4) -0.004(3) 0.001(3) -0.010(3)
C10 0.054(5) 0.039(4) 0.033(4) -0.013(3) -0.016(4) 0.019(4)
C38 0.050(5) 0.044(4) 0.027(4) 0.000(3) 0.003(3) 0.031(4)
C33 0.037(4) 0.070(6) 0.027(4) -0.015(4) -0.002(3) 0.002(4)
C40 0.032(4) 0.032(4) 0.023(3) -0.009(3) 0.007(3) 0.002(3)
C39 0.044(4) 0.036(4) 0.034(4) 0.009(3) 0.008(4) 0.006(3)
C51 0.054(5) 0.036(4) 0.030(4) -0.004(3) 0.004(4) 0.011(4)
C8 0.048(5) 0.029(4) 0.044(4) 0.014(3) -0.012(4) 0.003(3)
C9 0.062(5) 0.030(4) 0.036(4) 0.004(4) -0.007(4) 0.014(3)
C21 0.054(5) 0.034(4) 0.037(4) 0.004(3) 0.020(3) 0.015(4)
C4 0.030(4) 0.051(4) 0.048(4) 0.003(3) -0.014(3) -0.001(4)
C5 0.043(4) 0.043(4) 0.053(5) -0.007(4) 0.004(4) -0.017(3)
C44 0.039(5) 0.045(5) 0.058(5) 0.012(4) 0.006(4) -0.006(4)
C50 0.076(6) 0.038(5) 0.050(5) -0.019(4) 0.001(5) 0.011(4)
C46 0.078(6) 0.082(6) 0.036(4) 0.001(4) -0.012(4) 0.029(5)
C22 0.086(6) 0.031(4) 0.092(6) 0.005(5) -0.005(5) 0.001(4)
C23 0.073(6) 0.066(6) 0.054(5) 0.020(4) -0.020(5) 0.003(5)
C54 0.123(8) 0.058(5) 0.037(5) -0.010(4) 0.027(5) 0.020(5)
C53 0.109(8) 0.039(5) 0.107(7) -0.012(5) 0.028(7) -0.027(6)
C45 0.070(6) 0.121(8) 0.054(5) -0.057(5) -0.002(4) 0.009(6)

loop_
_atom_type_symbol
_atom_type_description
_atom_type_scat_dispersion_real
_atom_type_scat_dispersion_imag
_atom_type_scat_source
C C 0.0033 0.0016 'International Tables Vol C Tables 4.2.6.8 and 6.1.1.4'
H H 0.0000 0.0000 'International Tables Vol C Tables 4.2.6.8 and 6.1.1.4'
N N 0.0061 0.0033 'International Tables Vol C Tables 4.2.6.8 and 6.1.1.4'
Cu Cu 0.3201 1.2651 'International Tables Vol C Tables 4.2.6.8 and 6.1.1.4'

loop_
_geom_angle_atom_site_label_1
_geom_angle_atom_site_label_2
_geom_angle_atom_site_label_3
_geom_angle
N5 Cu2 N4 151.9(2)
N5 Cu2 N3 109.3(2)
N4 Cu2 N3 98.3(2)
N5 Cu2 Cu1 35.94(16)
N4 Cu2 Cu1 122.76(15)
N3 Cu2 Cu1 121.45(15)
N5 Cu1 N2 151.8(2)
N5 Cu1 N1 111.7(2)
N2 Cu1 N1 96.5(2)
N5 Cu1 Cu2 36.26(15)
N2 Cu1 Cu2 124.36(14)
N1 Cu1 Cu2 126.14(15)
C26 N4 C35 118.2(5)
C26 N4 Cu2 121.3(4)
C35 N4 Cu2 119.3(4)
C47 N5 Cu1 124.5(4)
C47 N5 Cu2 127.3(4)
Cu1 N5 Cu2 107.8(2)
C1 N1 C6 121.8(5)
C1 N1 Cu1 122.9(4)
C6 N1 Cu1 115.3(4)
C24 N3 C29 119.7(5)
C24 N3 Cu2 121.9(4)
C29 N3 Cu2 118.4(4)
C7 C6 C11 120.2(6)
C7 C6 N1 122.4(5)
C11 C6 N1 116.9(6)
C3 N2 C12 119.1(5)
C3 N2 Cu1 123.2(4)
C12 N2 Cu1 117.4(4)
C14 C13 C12 117.5(6)
C14 C13 C20 122.2(6)
C12 C13 C20 120.3(6)
N5 C47 C48 122.3(5)
N5 C47 C52 121.2(6)
C48 C47 C52 116.5(6)
N4 C26 C25 123.5(5)
N4 C26 C28 119.1(5)
C25 C26 C28 117.4(6)
C33 C34 C29 119.3(7)
C33 C34 C42 120.4(6)
C29 C34 C42 120.2(6)
C40 C35 C36 121.1(5)
C40 C35 N4 119.0(5)
C36 C35 N4 119.9(5)
C30 C29 C34 119.8(6)
C30 C29 N3 121.6(6)
C34 C29 N3 118.3(6)
C51 C52 C47 123.2(6)
C32 C31 C30 122.0(7)
C29 C30 C31 119.4(6)
C29 C30 C41 120.1(6)
C31 C30 C41 120.4(6)
C47 C48 C49 122.6(6)
C26 C25 C24 129.1(6)
C15 C14 C13 123.9(6)
C13 C12 C17 120.6(6)
C13 C12 N2 119.1(5)
C17 C12 N2 120.1(5)
N2 C3 C2 123.8(6)
N2 C3 C5 117.9(6)
C2 C3 C5 118.2(6)
C3 C2 C1 127.7(6)
C17 C16 C15 124.6(7)
C6 C11 C10 116.4(6)
C6 C11 C19 122.3(6)
C10 C11 C19 121.3(6)
C31 C32 C33 118.6(7)
C31 C32 C45 122.6(8)
C33 C32 C45 118.7(8)
N3 C24 C25 122.8(5)
N3 C24 C27 119.0(5)
C25 C24 C27 118.1(5)
C14 C15 C16 116.1(6)
C14 C15 C23 122.1(6)
C16 C15 C23 121.8(7)
C8 C7 C6 119.4(6)
C8 C7 C18 120.5(6)
C6 C7 C18 120.1(6)
N1 C1 C2 123.1(6)
N1 C1 C4 119.0(6)
C2 C1 C4 117.7(6)
C16 C17 C12 117.2(6)
C16 C17 C21 122.1(6)
C12 C17 C21 120.7(6)
C38 C37 C36 123.8(6)
C37 C36 C35 116.7(6)
C37 C36 C43 120.9(6)
C35 C36 C43 122.4(6)
C50 C49 C48 117.8(6)
C50 C49 C53 120.6(6)
C48 C49 C53 121.5(6)
C9 C10 C11 123.3(6)
C37 C38 C39 117.1(6)
C37 C38 C46 121.0(7)
C39 C38 C46 121.7(7)
C34 C33 C32 120.7(7)
C39 C40 C35 118.7(6)
C39 C40 C44 120.5(6)
C35 C40 C44 120.8(6)
C38 C39 C40 122.5(6)
C52 C51 C50 118.5(6)
C52 C51 C54 120.7(7)
C50 C51 C54 120.5(7)
C7 C8 C9 122.9(7)
C10 C9 C8 117.6(6)
C10 C9 C22 119.7(7)
C8 C9 C22 122.6(7)
C51 C50 C49 121.3(6)

loop_
_geom_bond_atom_site_label_1
_geom_bond_atom_site_label_2
_geom_bond_distance
Cu2 N5 1.808(5)
Cu2 N4 1.903(5)
Cu2 N3 1.929(5)
Cu2 Cu1 2.9105(10)
Cu1 N5 1.794(5)
Cu1 N2 1.886(5)
Cu1 N1 1.934(5)
N4 C26 1.360(7)
N4 C35 1.435(7)
N5 C47 1.359(7)
N1 C1 1.307(7)
N1 C6 1.434(7)
N3 C24 1.332(7)
N3 C29 1.443(7)
C6 C7 1.391(8)
C6 C11 1.413(8)
N2 C3 1.338(8)
N2 C12 1.447(7)
C13 C14 1.381(9)
C13 C12 1.398(8)
C13 C20 1.489(9)
C47 C48 1.380(8)
C47 C52 1.402(8)
C26 C25 1.382(8)
C26 C28 1.491(8)
C34 C33 1.388(9)
C34 C29 1.401(9)
C34 C42 1.521(9)
C35 C40 1.392(8)
C35 C36 1.409(8)
C29 C30 1.378(9)
C52 C51 1.375(9)
C19 C11 1.506(8)
C31 C32 1.361(10)
C31 C30 1.388(9)
C30 C41 1.513(9)
C48 C49 1.413(8)
C25 C24 1.402(8)
C14 C15 1.363(9)
C12 C17 1.404(9)
C3 C2 1.379(9)
C3 C5 1.509(9)
C2 C1 1.411(9)
C16 C17 1.364(9)
C16 C15 1.376(9)
C18 C7 1.507(8)
C27 C24 1.521(8)
C11 C10 1.424(9)
C32 C33 1.395(10)
C32 C45 1.506(9)
C15 C23 1.522(9)
C7 C8 1.367(9)
C1 C4 1.516(8)
C43 C36 1.481(9)
C17 C21 1.501(8)
C37 C38 1.376(9)
C37 C36 1.399(8)
C49 C50 1.389(9)
C49 C53 1.523(10)
C10 C9 1.355(10)
C38 C39 1.387(9)
C38 C46 1.500(9)
C40 C39 1.389(8)
C40 C44 1.497(9)
C51 C50 1.389(10)
C51 C54 1.493(9)
C8 C9 1.375(9)
C9 C22 1.519(9)
